data_7132463
loop_
_publ_author_name
'Haridas, Shyamkumar V.'
'von Delius, Max'

_publ_section_title
;
 Synthesis and supramolecular properties of
 all-<i>cis</i>-2,4,6-trifluorocyclohexane-1,3,5-triol.
;
_journal_issue 5
_journal_name_full 'Chemical communications (Cambridge, England)'
_journal_page_first 606
_journal_page_last 609
_journal_paper_doi 10.1039/d3cc05510h
_journal_volume 60
_journal_year 2024
_chemical_formula_moiety 'C6 H11 F3 O4'
_chemical_formula_sum 'C6 H11 F3 O4'
_chemical_formula_weight 204.15
_space_group_crystal_system orthorhombic
_space_group_IT_number 62
_space_group_name_Hall '-P 2ac 2n'
_space_group_name_H-M_alt 'P n m a'
_atom_sites_solution_hydrogens mixed
_atom_sites_solution_primary dual
_audit_creation_date 2023-11-06
_audit_creation_method
;
Olex2 1.3
(compiled 2020.11.12 svn.r5f609507 for OlexSys, GUI svn.r6408)
;
_audit_update_record
;
2023-11-06 deposited with the CCDC.	2023-12-08 downloaded from the CCDC.
;
_cell_angle_alpha 90
_cell_angle_beta 90
_cell_angle_gamma 90
_cell_formula_units_Z 4
_cell_length_a 17.1696(5)
_cell_length_b 9.4705(3)
_cell_length_c 4.82980(10)
_cell_measurement_reflns_used 2596
_cell_measurement_temperature 149.95(10)
_cell_measurement_theta_max 72.7800
_cell_measurement_theta_min 5.1490
_cell_volume 785.35(4)
_computing_cell_refinement 'CrysAlisPro 1.171.40.82a (Rigaku OD, 2020)'
_computing_data_collection 'CrysAlisPro 1.171.40.82a (Rigaku OD, 2020)'
_computing_data_reduction 'CrysAlisPro 1.171.40.82a (Rigaku OD, 2020)'
_computing_molecular_graphics 'Olex2 1.3 (Dolomanov et al., 2009)'
_computing_publication_material 'Olex2 1.3 (Dolomanov et al., 2009)'
_computing_structure_refinement 'SHELXL 2018/3 (Sheldrick, 2015)'
_computing_structure_solution 'SHELXT 2018/2 (Sheldrick, 2018)'
_diffrn_ambient_environment N~2~
_diffrn_ambient_temperature 149.95(10)
_diffrn_detector 'CCD plate'
_diffrn_detector_area_resol_mean 10.3385
_diffrn_detector_type Atlas
_diffrn_measured_fraction_theta_full 1.000
_diffrn_measured_fraction_theta_max 0.993
_diffrn_measurement_details
;
List of Runs (angles in degrees, time in seconds):

  # Type    Start    End  Width  t~exp~   \w     \q     \k     \f   Frames
#--------------------------------------------------------------------------
  1  \w    -68.00  31.00   1.00    1.00    --  -43.06  38.00 120.00   99
  2  \w   -115.00 -28.00   1.00    1.00    --  -43.06 -57.00 -30.00   87
  3  \w    -58.00  -6.00   1.00    1.00    --  -43.06 125.00-180.00   52
  4  \w     29.00  96.00   1.00    1.00    --   43.06-125.00-120.00   67
  5  \w     35.00 105.00   1.00    1.00    --  104.94 -95.00  60.00   70
  6  \w     23.00 105.00   1.00    1.00    --  104.94 -95.00 -30.00   82
  7  \w    113.00 177.00   1.00    1.00    --  104.94  77.00 120.00   64
  8  \w     78.00 136.00   1.00    1.00    --  104.94  30.00  60.00   58
  9  \w     88.00 114.00   1.00    1.00    --  104.94 -30.00  60.00   26
 10  \w     42.00 110.00   1.00    1.00    --  104.94-125.00-120.00   68
 11  \w     44.00  77.00   1.00    1.00    --  104.94 -30.00  60.00   33
 12  \w     63.00 135.00   1.00    1.00    --  104.94 -66.00  40.00   72
 13  \w    102.00 165.00   1.00    1.00    --  104.94 125.00  30.00   63
 14  \w    121.00 172.00   1.00    1.00    --  104.94  30.00   0.00   51
 15  \w     83.00 108.00   1.00    1.00    --  104.94-104.00-107.18   25
 16  \w     86.00 161.00   1.00    1.00    --  104.94  45.00  90.00   75
 17  \w     26.00  62.00   1.00    1.00    --  104.94-104.00-107.18   36
;
_diffrn_measurement_device 'four-circle diffractometer'
_diffrn_measurement_device_type 'SuperNova, Dual, Cu at home/near, Atlas'
_diffrn_measurement_method '\w scans'
_diffrn_orient_matrix_type 'CrysAlisPro convention (1999,Acta A55,543-557)'
_diffrn_orient_matrix_UB_11 -0.0212287000
_diffrn_orient_matrix_UB_12 0.0663548000
_diffrn_orient_matrix_UB_13 -0.2813539000
_diffrn_orient_matrix_UB_21 0.0650017000
_diffrn_orient_matrix_UB_22 -0.0863854000
_diffrn_orient_matrix_UB_23 -0.1402292000
_diffrn_orient_matrix_UB_31 -0.0581069000
_diffrn_orient_matrix_UB_32 -0.1207561000
_diffrn_orient_matrix_UB_33 -0.0543410000
_diffrn_radiation_monochromator mirror
_diffrn_radiation_probe x-ray
_diffrn_radiation_type 'Cu K\a'
_diffrn_radiation_wavelength 1.54184
_diffrn_reflns_av_R_equivalents 0.0396
_diffrn_reflns_av_unetI/netI 0.0212
_diffrn_reflns_Laue_measured_fraction_full 1.000
_diffrn_reflns_Laue_measured_fraction_max 0.993
_diffrn_reflns_limit_h_max 14
_diffrn_reflns_limit_h_min -20
_diffrn_reflns_limit_k_max 10
_diffrn_reflns_limit_k_min -11
_diffrn_reflns_limit_l_max 5
_diffrn_reflns_limit_l_min -5
_diffrn_reflns_number 4748
_diffrn_reflns_point_group_measured_fraction_full 1.000
_diffrn_reflns_point_group_measured_fraction_max 0.993
_diffrn_reflns_theta_full 67.684
_diffrn_reflns_theta_max 73.044
_diffrn_reflns_theta_min 5.152
_diffrn_source 'micro-focus sealed X-ray tube'
_diffrn_source_type 'SuperNova (Cu) X-ray Source'
_exptl_absorpt_coefficient_mu 1.659
_exptl_absorpt_correction_T_max 1.000
_exptl_absorpt_correction_T_min 0.611
_exptl_absorpt_correction_type psi-scan
_exptl_absorpt_process_details
;
CrysAlisPro 1.171.40.82a (Rigaku Oxford Diffraction, 2020)
Numerical absorption correction based on gaussian integration over
a multifaceted crystal model
Empirical absorption correction using spherical harmonics,
implemented in SCALE3 ABSPACK scaling algorithm.
;
_exptl_crystal_colour colourless
_exptl_crystal_colour_primary colourless
_exptl_crystal_density_diffrn 1.727
_exptl_crystal_description needle
_exptl_crystal_F_000 424
_exptl_crystal_preparation 'Recrystallized from Acetone'
_exptl_crystal_recrystallization_method 'Recrystallized from Acetone'
_exptl_crystal_size_max 0.519
_exptl_crystal_size_mid 0.141
_exptl_crystal_size_min 0.09
_refine_diff_density_max 0.360
_refine_diff_density_min -0.385
_refine_diff_density_rms 0.060
_refine_ls_extinction_method none
_refine_ls_goodness_of_fit_ref 1.110
_refine_ls_hydrogen_treatment constr
_refine_ls_matrix_type full
_refine_ls_number_parameters 72
_refine_ls_number_reflns 821
_refine_ls_number_restraints 0
_refine_ls_restrained_S_all 1.110
_refine_ls_R_factor_all 0.0383
_refine_ls_R_factor_gt 0.0357
_refine_ls_shift/su_max 0.000
_refine_ls_shift/su_mean 0.000
_refine_ls_structure_factor_coef Fsqd
_refine_ls_weighting_details 'w=1/[\s^2^(Fo^2^)+(0.0482P)^2^+0.5166P] where P=(Fo^2^+2Fc^2^)/3'
_refine_ls_weighting_scheme calc
_refine_ls_wR_factor_gt 0.0947
_refine_ls_wR_factor_ref 0.0982
_reflns_Friedel_coverage 0.000
_reflns_number_gt 763
_reflns_number_total 821
_reflns_threshold_expression 'I > 2\s(I)'
_cod_data_source_file d3cc05510h2.cif
_cod_data_source_block svh21049
_cod_depositor_comments 'Adding full bibliography for 7132462--7132465.cif.'
_cod_database_code 7132463
_shelx_shelxl_version_number 2018/3
_publ_section_exptl
;
Any special experimental details
;
_chemical_oxdiff_formula 'C6 H9 O3 F3'
_chemical_oxdiff_usercomment SVH-120-MeOH/Acetone
_shelx_space_group_comment
;
The symmetry employed for this shelxl refinement is uniquely defined
by the following loop, which should always be used as a source of
symmetry information in preference to the above space-group names.
They are only intended as comments.
;
_shelx_estimated_absorpt_t_max 0.865
_shelx_estimated_absorpt_t_min 0.480
_reflns_odcompleteness_completeness 99.89
_reflns_odcompleteness_iscentric 1
_reflns_odcompleteness_theta 66.97
_olex2_refinement_description
;
1. Others
 Fixed Sof: H00B(0.5) H004(0.5)
2.a Free rotating group:
 O003(H00A,H00B)
2.b Ternary CH refined with riding coordinates:
 C006(H006), C007(H007), C008(H008), C009(H009)
2.c Idealised tetrahedral OH refined as rotating group:
 O004(H004), O005(H005)
;
_smtbx_masks_void_probe_radius 1.2
_smtbx_masks_void_truncation_radius 1.2
_olex2_submission_special_instructions 'No special instructions were received'
_oxdiff_exptl_absorpt_empirical_details
;
Empirical correction (ABSPACK) includes:
- Absorption correction using spherical harmonics
- Frame scaling
;
_oxdiff_exptl_absorpt_empirical_full_max 1.950
_oxdiff_exptl_absorpt_empirical_full_min 0.463

loop_
_space_group_symop_operation_xyz
'x, y, z'
'-x+1/2, -y, z+1/2'
'-x, y+1/2, -z'
'x+1/2, -y+1/2, -z+1/2'
'-x, -y, -z'
'x-1/2, y, -z-1/2'
'x, -y-1/2, z'
'-x-1/2, y-1/2, z-1/2'

loop_
_atom_site_label
_atom_site_type_symbol
_atom_site_fract_x
_atom_site_fract_y
_atom_site_fract_z
_atom_site_U_iso_or_equiv
_atom_site_adp_type
_atom_site_occupancy
_atom_site_site_symmetry_order
_atom_site_calc_flag
_atom_site_refinement_flags_posn
_atom_site_refinement_flags_adp
_atom_site_refinement_flags_occupancy
_atom_site_disorder_assembly
_atom_site_disorder_group
F001 F 0.53658(7) 0.250000 0.5477(3) 0.0196(3) Uani 1 2 d S T P . .
F002 F 0.68111(5) 0.39686(10) 0.53621(19) 0.0217(3) Uani 1 1 d . . . . .
O003 O 0.63056(9) 0.750000 0.2282(3) 0.0212(4) Uani 1 2 d GS T P . .
H00A H 0.662691 0.750122 0.096142 0.032 Uiso 1 2 d G U P . .
H00B H 0.595863 0.813795 0.217562 0.032 Uiso 0.5 1 d G U P . .
O004 O 0.79287(8) 0.250000 0.2296(3) 0.0224(4) Uani 1 2 d S T P . .
H004 H 0.820170 0.231340 0.095137 0.034 Uiso 0.5 1 calc R U P . .
O005 O 0.54756(6) 0.50340(11) 0.2743(3) 0.0250(3) Uani 1 1 d . . . . .
H005 H 0.573801 0.574217 0.245296 0.038 Uiso 1 1 calc R U . . .
C006 C 0.54474(11) 0.250000 0.2582(4) 0.0139(4) Uani 1 2 d S T P . .
H006 H 0.492707 0.249999 0.174770 0.017 Uiso 1 2 calc R U P . .
C007 C 0.58692(8) 0.38326(14) 0.1690(3) 0.0146(3) Uani 1 1 d . . . . .
H007 H 0.584025 0.387986 -0.033414 0.018 Uiso 1 1 calc R U . . .
C008 C 0.67319(8) 0.38390(15) 0.2478(3) 0.0155(4) Uani 1 1 d . . . . .
H008 H 0.698291 0.465168 0.159364 0.019 Uiso 1 1 calc R U . . .
C009 C 0.71309(11) 0.250000 0.1490(4) 0.0156(4) Uani 1 2 d S T P . .
H009 H 0.711434 0.250001 -0.053855 0.019 Uiso 1 2 calc R U P . .

loop_
_atom_site_aniso_label
_atom_site_aniso_U_11
_atom_site_aniso_U_22
_atom_site_aniso_U_33
_atom_site_aniso_U_23
_atom_site_aniso_U_13
_atom_site_aniso_U_12
F001 0.0228(6) 0.0183(7) 0.0176(7) 0.000 0.0072(5) 0.000
F002 0.0234(5) 0.0238(5) 0.0179(5) -0.0066(3) -0.0027(3) -0.0028(4)
O003 0.0176(7) 0.0222(8) 0.0237(8) 0.000 0.0032(6) 0.000
O004 0.0104(7) 0.0340(9) 0.0227(8) 0.000 -0.0003(6) 0.000
O005 0.0236(6) 0.0131(6) 0.0385(7) -0.0040(5) 0.0017(5) 0.0048(4)
C006 0.0130(9) 0.0140(10) 0.0147(10) 0.000 -0.0005(7) 0.000
C007 0.0158(7) 0.0119(7) 0.0162(7) 0.0002(5) 0.0007(5) 0.0018(5)
C008 0.0159(7) 0.0150(7) 0.0154(8) 0.0009(5) 0.0003(5) -0.0026(5)
C009 0.0113(9) 0.0210(11) 0.0145(10) 0.000 0.0003(7) 0.000

loop_
_atom_type_symbol
_atom_type_description
_atom_type_scat_dispersion_real
_atom_type_scat_dispersion_imag
_atom_type_scat_source
C C 0.0181 0.0091 'International Tables Vol C Tables 4.2.6.8 and 6.1.1.4'
H H 0.0000 0.0000 'International Tables Vol C Tables 4.2.6.8 and 6.1.1.4'
F F 0.0727 0.0534 'International Tables Vol C Tables 4.2.6.8 and 6.1.1.4'
O O 0.0492 0.0322 'International Tables Vol C Tables 4.2.6.8 and 6.1.1.4'

loop_
_exptl_crystal_face_index_h
_exptl_crystal_face_index_k
_exptl_crystal_face_index_l
_exptl_crystal_face_perp_dist
-7 -5 0 0.0529
7 5 0 0.0752
3 -1 3 0.2445
-3 1 -3 0.2425
-8 4 0 0.0592
7 -5 0 0.0281
0 1 3 0.2478
-5 2 -3 0.2026
-10 -3 0 0.0521
-7 4 1 0.1283
-9 4 0 0.0526
-1 -2 -3 0.2369
7 4 -1 0.1338

loop_
_geom_angle_atom_site_label_1
_geom_angle_atom_site_label_2
_geom_angle_atom_site_label_3
_geom_angle
_geom_angle_site_symmetry_1
_geom_angle_site_symmetry_3
_geom_angle_publ_flag
H00A O003 H00B 114.3 . . ?
H00A O003 H00B 114.5 . 7_575 ?
H00B O003 H00B 90.6 . 7_575 ?
H004 O004 H004 24.9 . 7_565 ?
C009 O004 H004 109.5 . . ?
C009 O004 H004 109.5(6) . 7_565 ?
C007 O005 H005 109.5 . . ?
F001 C006 H006 108.6 . . ?
F001 C006 C007 109.27(11) . . ?
F001 C006 C007 109.27(11) . 7_565 ?
C007 C006 H006 108.6 . . ?
C007 C006 H006 108.6 7_565 . ?
C007 C006 C007 112.54(16) . 7_565 ?
O005 C007 C006 109.77(12) . . ?
O005 C007 H007 107.3 . . ?
O005 C007 C008 111.68(12) . . ?
C006 C007 H007 107.3 . . ?
C006 C007 C008 113.26(12) . . ?
C008 C007 H007 107.3 . . ?
F002 C008 C007 109.91(11) . . ?
F002 C008 H008 108.7 . . ?
F002 C008 C009 109.93(13) . . ?
C007 C008 H008 108.7 . . ?
C009 C008 C007 110.83(13) . . ?
C009 C008 H008 108.7 . . ?
O004 C009 C008 110.37(11) . 7_565 ?
O004 C009 C008 110.37(11) . . ?
O004 C009 H009 107.5 . . ?
C008 C009 C008 113.28(16) . 7_565 ?
C008 C009 H009 107.5 . . ?
C008 C009 H009 107.5 7_565 . ?

loop_
_geom_bond_atom_site_label_1
_geom_bond_atom_site_label_2
_geom_bond_distance
_geom_bond_site_symmetry_2
_geom_bond_publ_flag
F001 C006 1.405(2) . ?
F002 C008 1.4052(17) . ?
O003 H00A 0.8431 . ?
O003 H00B 0.85(4) 7_575 ?
O003 H00B 0.8500 . ?
O004 H004 0.82(2) 7_565 ?
O004 H004 0.8200 . ?
O004 C009 1.424(2) . ?
O005 H005 0.8200 . ?
O005 C007 1.4176(17) . ?
C006 H006 0.9800 . ?
C006 C007 1.5175(17) . ?
C006 C007 1.5176(17) 7_565 ?
C007 H007 0.9800 . ?
C007 C008 1.5293(18) . ?
C008 H008 0.9800 . ?
C008 C009 1.5182(17) . ?
C009 H009 0.9800 . ?

loop_
_geom_torsion_atom_site_label_1
_geom_torsion_atom_site_label_2
_geom_torsion_atom_site_label_3
_geom_torsion_atom_site_label_4
_geom_torsion
_geom_torsion_site_symmetry_1
_geom_torsion_site_symmetry_2
_geom_torsion_site_symmetry_3
_geom_torsion_site_symmetry_4
_geom_torsion_publ_flag
F001 C006 C007 O005 -54.50(16) . . . . ?
F001 C006 C007 C008 71.08(16) . . . . ?
F002 C008 C009 O004 -56.78(17) . . . . ?
F002 C008 C009 C008 67.56(19) . . . 7_565 ?
O005 C007 C008 F002 54.66(15) . . . . ?
O005 C007 C008 C009 176.38(12) . . . . ?
C006 C007 C008 F002 -69.88(16) . . . . ?
C006 C007 C008 C009 51.84(18) . . . . ?
C007 C006 C007 O005 -176.07(10) 7_565 . . . ?
C007 C006 C007 C008 -50.5(2) 7_565 . . . ?
C007 C008 C009 O004 -178.49(12) . . . . ?
C007 C008 C009 C008 -54.2(2) . . . 7_565 ?

loop_
_exptl_oxdiff_crystal_face_indexfrac_h
_exptl_oxdiff_crystal_face_indexfrac_k
_exptl_oxdiff_crystal_face_indexfrac_l
_exptl_oxdiff_crystal_face_x
_exptl_oxdiff_crystal_face_y
_exptl_oxdiff_crystal_face_z
-6.6267 -4.9138 0.2863 -0.2659 -0.0464 0.9629
6.8581 4.8482 -0.0297 0.1845 0.0311 -0.9823
2.8828 -0.6505 3.0092 -0.9510 -0.1784 -0.2525
-2.6634 0.8101 -3.0152 0.9586 0.1797 0.2208
-7.6457 4.4699 -0.0607 0.4760 -0.8746 -0.0922
7.3712 -4.6090 0.0420 -0.4741 0.8714 0.1260
-0.1830 1.1496 3.0788 -0.7861 -0.5429 -0.2955
-4.7053 2.1768 -2.6150 0.9801 -0.1272 0.1526
-9.9167 -2.8077 -0.0171 0.0290 -0.3997 0.9162
-6.9108 4.1805 1.2260 0.0792 -0.9823 -0.1699
-8.9574 3.6400 0.1741 0.3827 -0.9211 0.0715
-1.4046 -2.0234 -2.9332 0.7208 0.4948 0.4853
7.4418 3.9950 -1.1419 0.4284 0.2987 -0.8528
